data_7130346
loop_
_publ_author_name
'Broto-Ribas, Anna'
'Guti\'errez, Susana'
'Imaz, Inhar'
'Carn\'e-S\'anchez, Arnau'
'G\'andara, Felipe'
'Juanhuix, Judith'
'Maspoch, Daniel'

_publ_section_title
;
 Synthesis of the Two Isomers of Heteroleptic Rh12L6L&#x2019;6
 Metal-Organic Polyhedra by Screening of Complementary Linkers
;
_journal_name_full 'Chemical Communications'
_journal_paper_doi 10.1039/D2CC03220A
_journal_year 2022
_chemical_formula_moiety 'C216 H180 N6 O72 Rh12'
_chemical_formula_sum 'C216 H180 N6 O72 Rh12'
_chemical_formula_weight 5246.57
_space_group_crystal_system trigonal
_space_group_IT_number 167
_space_group_name_Hall '-R 3 2"c'
_space_group_name_H-M_alt 'R -3 c :H'
_atom_sites_solution_hydrogens geom
_atom_sites_solution_primary iterative
_audit_creation_date 2022-05-16
_audit_creation_method
;
Olex2 1.2
(compiled 2018.05.29 svn.r3508 for OlexSys, GUI svn.r5506)
;
_audit_update_record
;
2022-05-31 deposited with the CCDC.	2022-07-18 downloaded from the CCDC.
;
_cell_angle_alpha 90
_cell_angle_beta 90
_cell_angle_gamma 120
_cell_formula_units_Z 6
_cell_length_a 31.2593(3)
_cell_length_b 31.2593(3)
_cell_length_c 73.3075(10)
_cell_measurement_reflns_used 41354
_cell_measurement_temperature 100
_cell_measurement_theta_max 25.8980311871
_cell_measurement_theta_min 1.50694442051
_cell_volume 62035.1(12)
_computing_molecular_graphics 'Olex2 (Dolomanov et al., 2009)'
_computing_publication_material 'Olex2 (Dolomanov et al., 2009)'
_computing_structure_refinement 'ShelXL (Sheldrick, 2015)'
_computing_structure_solution 'olex2.solve (Bourhis et al., 2015)'
_diffrn_ambient_temperature 100.0
_diffrn_measured_fraction_theta_full 0.999
_diffrn_measured_fraction_theta_max 0.999
_diffrn_measurement_device_type synchrotron
_diffrn_radiation_type synchrotron
_diffrn_radiation_wavelength 0.82656
_diffrn_reflns_av_R_equivalents 0.0930
_diffrn_reflns_av_unetI/netI 0.0361
_diffrn_reflns_Laue_measured_fraction_full 0.999
_diffrn_reflns_Laue_measured_fraction_max 0.999
_diffrn_reflns_limit_h_max 31
_diffrn_reflns_limit_h_min 0
_diffrn_reflns_limit_k_max 18
_diffrn_reflns_limit_k_min 0
_diffrn_reflns_limit_l_max 86
_diffrn_reflns_limit_l_min -86
_diffrn_reflns_number 213203
_diffrn_reflns_point_group_measured_fraction_full 0.999
_diffrn_reflns_point_group_measured_fraction_max 0.999
_diffrn_reflns_theta_full 29.090
_diffrn_reflns_theta_max 29.090
_diffrn_reflns_theta_min 1.515
_exptl_absorpt_coefficient_mu 0.768
_exptl_absorpt_correction_type none
_exptl_crystal_colour red
_exptl_crystal_colour_primary red
_exptl_crystal_density_diffrn 0.843
_exptl_crystal_description prism
_exptl_crystal_F_000 15804
_exptl_crystal_size_max 0.12
_exptl_crystal_size_mid 0.11
_exptl_crystal_size_min 0.09
_refine_diff_density_max 1.011
_refine_diff_density_min -0.610
_refine_diff_density_rms 0.074
_refine_ls_extinction_method none
_refine_ls_goodness_of_fit_ref 1.057
_refine_ls_hydrogen_treatment constr
_refine_ls_matrix_type full
_refine_ls_number_parameters 436
_refine_ls_number_reflns 11763
_refine_ls_number_restraints 29
_refine_ls_restrained_S_all 1.066
_refine_ls_R_factor_all 0.0846
_refine_ls_R_factor_gt 0.0695
_refine_ls_shift/su_max 0.002
_refine_ls_shift/su_mean 0.000
_refine_ls_structure_factor_coef Fsqd
_refine_ls_weighting_details 'w=1/[\s^2^(Fo^2^)+(0.1667P)^2^] where P=(Fo^2^+2Fc^2^)/3'
_refine_ls_weighting_scheme calc
_refine_ls_wR_factor_gt 0.2399
_refine_ls_wR_factor_ref 0.2525
_reflns_Friedel_coverage 0.000
_reflns_number_gt 7368
_reflns_number_total 11763
_reflns_threshold_expression 'I > 2\s(I)'
_cod_data_source_file d2cc03220a2.cif
_cod_data_source_block shelx_CCDC6
_cod_original_cell_volume 62035.1(15)
_cod_original_sg_symbol_H-M 'R -3 c'
_cod_database_code 7130346
_shelx_shelxl_version_number 2018/1
_shelx_space_group_comment
;
The symmetry employed for this shelxl refinement is uniquely defined
by the following loop, which should always be used as a source of
symmetry information in preference to the above space-group names.
They are only intended as comments.
;
_shelx_estimated_absorpt_t_max 0.934
_shelx_estimated_absorpt_t_min 0.913
_olex2_refinement_description
;
1. Fixed Uiso
 At 1.2 times of:
  All C(H) groups, All C(H,H) groups
 At 1.5 times of:
  All C(H,H,H) groups
2. Restrained distances
 C14I-C12I
 2.639 with sigma of 0.02
 C11I-C13I
 2.639 with sigma of 0.02
 C10I-C12I
 2.7 with sigma of 0.02
 O5I-C10I
 2.7 with sigma of 0.02
 C13I-C11I
 2.7 with sigma of 0.02
 C11I-C9I
 2.7 with sigma of 0.02
 C10I-C9I
 1.7 with sigma of 0.02
 C14I-C13I
 1.7 with sigma of 0.02
 C13I-C14I \\sim C13I-C12I \\sim C12I-C11I \\sim C10I-C11I \\sim C9I-C10I
 with sigma of 0.02
3. Rigid bond restraints
 C14I, C13I, C12I, C11I, O5I, C9I, C10I
 with sigma for 1-2 distances of 0.01 and sigma for 1-3 distances of 0.01
4. Uiso/Uaniso restraints and constraints
Uanis(C14I) = Uanis(C13I) = Uanis(C12I) = Uanis(C11I) = Uanis(C10I)
5.a Secondary CH2 refined with riding coordinates:
 C10I(H10A,H10B), C9I(H9IA,H9IB), C11I(H11A,H11B), C13I(H13A,H13B), C12I(H12A,
 H12B)
5.b Me refined with riding coordinates:
 C14I(H14A,H14B,H14D)
5.c Aromatic/amide H refined with riding coordinates:
 C7C(H7C), C14C(H14C), C7I(H7I), C5C(H5C), C2P(H2P), C3C(H3C), C1P(H1P),
 C3I(H3I), C15C(H15C), C5I(H5I), C4C(H4C), C5P(H5P), C16C(H16C), C10C(H10C),
 C4P(H4P), C12C(H12C), C11C(H11C)
;
_smtbx_masks_void_probe_radius 1.2
_smtbx_masks_void_truncation_radius 1.2
_olex2_submission_special_instructions 'No special instructions were received'

loop_
_space_group_symop_operation_xyz
'x, y, z'
'-y, x-y, z'
'-x+y, -x, z'
'y, x, -z+1/2'
'x-y, -y, -z+1/2'
'-x, -x+y, -z+1/2'
'x+2/3, y+1/3, z+1/3'
'-y+2/3, x-y+1/3, z+1/3'
'-x+y+2/3, -x+1/3, z+1/3'
'y+2/3, x+1/3, -z+5/6'
'x-y+2/3, -y+1/3, -z+5/6'
'-x+2/3, -x+y+1/3, -z+5/6'
'x+1/3, y+2/3, z+2/3'
'-y+1/3, x-y+2/3, z+2/3'
'-x+y+1/3, -x+2/3, z+2/3'
'y+1/3, x+2/3, -z+7/6'
'x-y+1/3, -y+2/3, -z+7/6'
'-x+1/3, -x+y+2/3, -z+7/6'
'-x, -y, -z'
'y, -x+y, -z'
'x-y, x, -z'
'-y, -x, z-1/2'
'-x+y, y, z-1/2'
'x, x-y, z-1/2'
'-x+2/3, -y+1/3, -z+1/3'
'y+2/3, -x+y+1/3, -z+1/3'
'x-y+2/3, x+1/3, -z+1/3'
'-y+2/3, -x+1/3, z-1/6'
'-x+y+2/3, y+1/3, z-1/6'
'x+2/3, x-y+1/3, z-1/6'
'-x+1/3, -y+2/3, -z+2/3'
'y+1/3, -x+y+2/3, -z+2/3'
'x-y+1/3, x+2/3, -z+2/3'
'-y+1/3, -x+2/3, z+1/6'
'-x+y+1/3, y+2/3, z+1/6'
'x+1/3, x-y+2/3, z+1/6'

loop_
_atom_site_label
_atom_site_type_symbol
_atom_site_fract_x
_atom_site_fract_y
_atom_site_fract_z
_atom_site_U_iso_or_equiv
_atom_site_adp_type
_atom_site_occupancy
_atom_site_site_symmetry_order
_atom_site_calc_flag
_atom_site_refinement_flags_posn
_atom_site_refinement_flags_adp
_atom_site_refinement_flags_occupancy
_atom_site_disorder_assembly
_atom_site_disorder_group
Rh01 Rh 0.44972(2) 0.16839(2) 0.42078(2) 0.1057(2) Uani 1 1 d . . . . .
Rh02 Rh 0.62962(2) 0.16641(2) 0.27262(2) 0.1085(2) Uani 1 1 d . . . . .
O2C O 0.55422(14) 0.06247(12) 0.25924(5) 0.1081(10) Uani 1 1 d . . . . .
O2I O 0.57359(15) 0.14428(13) 0.23552(5) 0.1157(11) Uani 1 1 d . . . . .
O4C O 0.42339(14) 0.10109(14) 0.40968(5) 0.1140(11) Uani 1 1 d . . . . .
O1I O 0.58856(17) 0.19255(13) 0.26041(5) 0.1229(12) Uani 1 1 d . . . . .
O3C O 0.46971(13) 0.13363(15) 0.38417(5) 0.1145(11) Uani 1 1 d . . . . .
O1C O 0.56855(14) 0.11076(13) 0.28430(5) 0.1118(10) Uani 1 1 d . . . . .
O4I O 0.49987(15) 0.32486(15) 0.23441(5) 0.1211(11) Uani 1 1 d . . . . .
O3I O 0.53118(17) 0.31098(16) 0.25981(5) 0.1220(12) Uani 1 1 d . . . . .
N1P N 0.40706(17) 0.13673(17) 0.44574(6) 0.1080(12) Uani 1 1 d . . . . .
C1C C 0.5445(2) 0.07127(19) 0.27557(8) 0.1047(14) Uani 1 1 d . . . . .
O00D O 0.6440(3) 0.2126(2) 0.29922(8) 0.198(2) Uani 1 1 d . . . . .
C2C C 0.4998(2) 0.03263(19) 0.28451(8) 0.1104(15) Uani 1 1 d . . . . .
C1I C 0.5698(3) 0.1768(2) 0.24439(8) 0.1178(17) Uani 1 1 d . . . . .
C8I C 0.5156(2) 0.3012(3) 0.24386(9) 0.1248(19) Uani 1 1 d . . . . .
C8C C 0.4385(2) 0.0970(2) 0.39423(8) 0.1145(16) Uani 1 1 d . . . . .
C7C C 0.4886(2) 0.0391(2) 0.30224(8) 0.1240(18) Uani 1 1 d . . . . .
H7C H 0.510108 0.069386 0.308178 0.149 Uiso 1 1 calc R . . . .
C6C C 0.4480(2) 0.0041(2) 0.31179(9) 0.129(2) Uani 1 1 d . . . . .
C6I C 0.5182(2) 0.2598(2) 0.23489(8) 0.1220(18) Uani 1 1 d . . . . .
C14C C 0.4259(2) 0.0382(3) 0.36914(9) 0.1323(19) Uani 1 1 d . . . . .
H14C H 0.447096 0.065668 0.361730 0.159 Uiso 1 1 calc R . . . .
C7I C 0.5399(2) 0.2373(2) 0.24379(8) 0.1197(17) Uani 1 1 d . . . . .
H7I H 0.552037 0.247090 0.255854 0.144 Uiso 1 1 calc R . . . .
C9C C 0.4172(2) 0.0452(3) 0.38702(9) 0.130(2) Uani 1 1 d . . . . .
C5C C 0.4186(3) -0.0400(3) 0.30225(11) 0.145(2) Uani 1 1 d . . . . .
H5C H 0.391295 -0.066139 0.308434 0.174 Uiso 1 1 calc R . . . .
C2P C 0.3366(2) 0.0810(3) 0.46189(9) 0.136(2) Uani 1 1 d . . . . .
H2P H 0.305637 0.051191 0.461727 0.164 Uiso 1 1 calc R . . . .
C2I C 0.5443(2) 0.2003(2) 0.23525(8) 0.1223(18) Uani 1 1 d . . . . .
C3C C 0.4685(2) -0.0116(2) 0.27580(9) 0.131(2) Uani 1 1 d . . . . .
H3C H 0.475485 -0.017310 0.263731 0.157 Uiso 1 1 calc R . . . .
C1P C 0.3624(2) 0.0980(2) 0.44562(9) 0.1253(18) Uani 1 1 d . . . . .
H1P H 0.347857 0.081803 0.434469 0.150 Uiso 1 1 calc R . . . .
O5I O 0.4860(3) 0.1896(3) 0.19206(10) 0.213(3) Uani 1 1 d D U . . .
C3P C 0.3530(3) 0.1041(3) 0.47745(9) 0.143(2) Uani 1 1 d . . . . .
C13C C 0.4026(3) -0.0108(3) 0.36185(11) 0.152(3) Uani 1 1 d . . . . .
C3I C 0.5265(3) 0.1858(3) 0.21761(9) 0.138(2) Uani 1 1 d . . . . .
H3I H 0.530820 0.161356 0.211578 0.165 Uiso 1 1 calc R . . . .
C15C C 0.4401(3) 0.0136(2) 0.33072(9) 0.133(2) Uani 1 1 d . . . . .
H15C H 0.460340 0.046253 0.335150 0.160 Uiso 1 1 calc R . . . .
C5I C 0.4988(3) 0.2438(3) 0.21710(10) 0.146(2) Uani 1 1 d . . . . .
H5I H 0.482978 0.258637 0.210790 0.175 Uiso 1 1 calc R . . . .
C4C C 0.4268(3) -0.0475(3) 0.28486(11) 0.154(3) Uani 1 1 d . . . . .
H4C H 0.404198 -0.077133 0.278768 0.185 Uiso 1 1 calc R . . . .
C5P C 0.4253(3) 0.1603(3) 0.46189(10) 0.160(3) Uani 1 1 d . . . . .
H5P H 0.457689 0.188165 0.462122 0.192 Uiso 1 1 calc R . . . .
C16C C 0.4078(3) -0.0187(3) 0.34210(11) 0.166(3) Uani 1 1 d . . . . .
H16C H 0.385303 -0.050325 0.337280 0.199 Uiso 1 1 calc R . . . .
C10C C 0.3855(3) 0.0048(3) 0.39747(11) 0.166(3) Uani 1 1 d . . . . .
H10C H 0.378530 0.009636 0.409659 0.200 Uiso 1 1 calc R . . . .
C4P C 0.3995(4) 0.1458(3) 0.47750(10) 0.176(3) Uani 1 1 d . . . . .
H4P H 0.412992 0.163884 0.488439 0.211 Uiso 1 1 calc R . . . .
C4I C 0.5033(4) 0.2062(3) 0.20918(10) 0.158(3) Uani 1 1 d . . . . .
O2P O 0.3420(3) 0.1136(3) 0.50795(10) 0.262(4) Uani 1 1 d . . . . .
O1P O 0.2826(3) 0.0518(3) 0.49358(9) 0.259(4) Uani 1 1 d . . . . .
C6P C 0.3247(4) 0.0891(4) 0.49411(12) 0.187(4) Uani 1 1 d . . . . .
C12C C 0.3728(4) -0.0493(3) 0.37336(14) 0.193(4) Uani 1 1 d . . . . .
H12C H 0.357866 -0.082099 0.368832 0.231 Uiso 1 1 calc R . . . .
C11C C 0.3640(4) -0.0422(3) 0.39056(12) 0.197(4) Uani 1 1 d . . . . .
H11C H 0.342944 -0.069573 0.398015 0.236 Uiso 1 1 calc R . . . .
C10I C 0.4586(11) 0.1822(9) 0.16037(18) 0.581(11) Uani 1 1 d D U . . .
H10A H 0.480464 0.167821 0.159653 0.697 Uiso 1 1 calc R . . . .
H10B H 0.424007 0.155664 0.158532 0.697 Uiso 1 1 calc R . . . .
C9I C 0.4653(7) 0.2112(6) 0.18094(17) 0.352(10) Uani 1 1 d D U . . .
H9IA H 0.487678 0.247277 0.179863 0.423 Uiso 1 1 calc R . . . .
H9IB H 0.433029 0.204683 0.185744 0.423 Uiso 1 1 calc R . . . .
C11I C 0.4749(11) 0.2274(9) 0.14471(19) 0.581(11) Uani 1 1 d D U . . .
H11A H 0.505859 0.257517 0.148329 0.697 Uiso 1 1 calc R . . . .
H11B H 0.448572 0.235879 0.143193 0.697 Uiso 1 1 calc R . . . .
C13I C 0.4751(12) 0.2369(10) 0.1085(2) 0.581(11) Uani 1 1 d D U . . .
H13A H 0.506907 0.264005 0.103850 0.697 Uiso 1 1 calc R . . . .
H13B H 0.454365 0.250605 0.112842 0.697 Uiso 1 1 calc R . . . .
C12I C 0.4833(11) 0.2030(11) 0.1249(2) 0.581(11) Uani 1 1 d D U . . .
H12A H 0.516861 0.207311 0.124342 0.697 Uiso 1 1 calc R . . . .
H12B H 0.458569 0.167450 0.123807 0.697 Uiso 1 1 calc R . . . .
C14I C 0.4450(11) 0.1913(11) 0.0925(2) 0.581(11) Uani 1 1 d D U . . .
H14A H 0.437313 0.205017 0.081796 0.871 Uiso 1 1 calc R . . . .
H14B H 0.466222 0.177975 0.088831 0.871 Uiso 1 1 calc R . . . .
H14D H 0.414270 0.164726 0.097722 0.871 Uiso 1 1 calc R . . . .

loop_
_atom_site_aniso_label
_atom_site_aniso_U_11
_atom_site_aniso_U_22
_atom_site_aniso_U_33
_atom_site_aniso_U_23
_atom_site_aniso_U_13
_atom_site_aniso_U_12
Rh01 0.1001(3) 0.1241(4) 0.0771(3) 0.0113(2) 0.01334(19) 0.0443(2)
Rh02 0.1407(4) 0.0977(3) 0.0806(3) -0.0129(2) -0.0015(2) 0.0547(3)
O2C 0.139(3) 0.100(2) 0.079(2) -0.0152(17) 0.0023(19) 0.055(2)
O2I 0.149(3) 0.110(2) 0.092(2) -0.0192(19) -0.009(2) 0.067(2)
O4C 0.120(3) 0.131(3) 0.080(2) 0.0054(19) 0.0194(19) 0.054(2)
O1I 0.179(4) 0.110(2) 0.095(3) -0.009(2) 0.002(3) 0.084(3)
O3C 0.109(2) 0.131(3) 0.086(2) 0.006(2) 0.0166(19) 0.046(2)
O1C 0.139(3) 0.105(2) 0.083(2) -0.0165(18) 0.0037(19) 0.054(2)
O4I 0.150(3) 0.145(3) 0.089(2) -0.006(2) -0.016(2) 0.089(3)
O3I 0.165(3) 0.148(3) 0.089(2) 0.000(2) -0.011(2) 0.105(3)
N1P 0.106(3) 0.119(3) 0.084(3) 0.014(2) 0.017(2) 0.045(3)
C1C 0.131(4) 0.099(3) 0.091(4) -0.002(3) -0.001(3) 0.063(3)
O00D 0.260(6) 0.159(4) 0.155(4) -0.061(4) 0.009(4) 0.089(4)
C2C 0.130(4) 0.099(3) 0.097(4) -0.020(3) 0.009(3) 0.053(3)
C1I 0.164(5) 0.114(4) 0.082(3) -0.003(3) 0.006(3) 0.074(4)
C8I 0.142(5) 0.161(5) 0.100(4) 0.003(4) -0.016(4) 0.097(4)
C8C 0.123(4) 0.130(4) 0.084(4) 0.006(3) 0.010(3) 0.059(4)
C7C 0.147(5) 0.113(4) 0.100(4) -0.008(3) 0.008(4) 0.056(4)
C6C 0.138(5) 0.116(4) 0.119(5) 0.001(4) 0.021(4) 0.052(4)
C6I 0.151(5) 0.133(5) 0.094(4) -0.009(3) -0.005(4) 0.080(4)
C14C 0.146(5) 0.141(5) 0.115(5) -0.002(4) 0.015(4) 0.076(4)
C7I 0.154(5) 0.127(4) 0.091(4) 0.000(3) -0.008(3) 0.081(4)
C9C 0.134(5) 0.152(6) 0.094(4) -0.006(4) 0.017(3) 0.062(4)
C5C 0.142(5) 0.112(4) 0.150(6) -0.005(4) 0.027(5) 0.041(4)
C2P 0.107(4) 0.158(5) 0.122(5) 0.026(4) 0.033(4) 0.051(4)
C2I 0.158(5) 0.121(4) 0.089(4) -0.007(3) -0.004(4) 0.071(4)
C3C 0.145(5) 0.116(4) 0.112(4) -0.019(4) 0.018(4) 0.051(4)
C1P 0.115(4) 0.139(5) 0.099(4) 0.022(3) 0.014(3) 0.045(4)
O5I 0.290(8) 0.220(6) 0.174(6) -0.045(5) -0.078(6) 0.161(6)
C3P 0.130(5) 0.183(6) 0.082(4) 0.006(4) 0.023(4) 0.053(5)
C13C 0.171(6) 0.137(5) 0.132(6) -0.013(5) 0.045(5) 0.066(5)
C3I 0.184(6) 0.138(5) 0.113(5) -0.016(4) -0.022(4) 0.095(5)
C15C 0.137(5) 0.120(4) 0.120(5) 0.000(4) 0.022(4) 0.046(4)
C5I 0.180(6) 0.167(6) 0.116(5) 0.007(5) -0.006(5) 0.105(5)
C4C 0.171(6) 0.115(5) 0.141(6) -0.020(4) 0.038(5) 0.045(4)
C5P 0.150(6) 0.175(6) 0.099(5) 0.009(5) 0.015(4) 0.038(5)
C16C 0.185(7) 0.130(5) 0.146(6) -0.013(5) 0.054(6) 0.052(5)
C10C 0.188(7) 0.140(6) 0.129(6) 0.014(5) 0.054(5) 0.050(5)
C4P 0.205(8) 0.168(6) 0.091(5) -0.001(4) 0.042(5) 0.046(6)
C4I 0.224(8) 0.163(6) 0.105(5) -0.043(5) -0.042(5) 0.110(6)
O2P 0.268(9) 0.305(9) 0.122(5) 0.007(6) 0.064(6) 0.075(7)
O1P 0.207(6) 0.285(8) 0.152(5) 0.041(5) 0.080(5) 0.023(6)
C6P 0.170(8) 0.220(9) 0.104(6) 0.017(6) 0.035(6) 0.047(7)
C12C 0.232(9) 0.130(6) 0.181(9) 0.018(6) 0.090(7) 0.065(6)
C11C 0.275(11) 0.149(7) 0.140(7) 0.007(5) 0.091(7) 0.087(7)
C10I 0.78(2) 0.74(3) 0.245(9) -0.174(13) -0.168(15) 0.40(2)
C9I 0.56(3) 0.287(15) 0.273(11) -0.082(11) -0.221(15) 0.260(17)
C11I 0.78(2) 0.74(3) 0.245(9) -0.174(13) -0.168(15) 0.40(2)
C13I 0.78(2) 0.74(3) 0.245(9) -0.174(13) -0.168(15) 0.40(2)
C12I 0.78(2) 0.74(3) 0.245(9) -0.174(13) -0.168(15) 0.40(2)
C14I 0.78(2) 0.74(3) 0.245(9) -0.174(13) -0.168(15) 0.40(2)

loop_
_atom_type_symbol
_atom_type_description
_atom_type_scat_dispersion_real
_atom_type_scat_dispersion_imag
_atom_type_scat_source
C C 0.0052 0.0023 'International Tables Vol C Tables 4.2.6.8 and 6.1.1.4'
H H 0.0000 0.0000 'International Tables Vol C Tables 4.2.6.8 and 6.1.1.4'
N N 0.0094 0.0046 'International Tables Vol C Tables 4.2.6.8 and 6.1.1.4'
O O 0.0162 0.0086 'International Tables Vol C Tables 4.2.6.8 and 6.1.1.4'
Rh Rh -0.7751 1.2274 'International Tables Vol C Tables 4.2.6.8 and 6.1.1.4'

loop_
_geom_angle_atom_site_label_1
_geom_angle_atom_site_label_2
_geom_angle_atom_site_label_3
_geom_angle
_geom_angle_site_symmetry_1
_geom_angle_site_symmetry_3
_geom_angle_publ_flag
O2C Rh01 Rh02 86.84(9) 32 32 ?
O2C Rh01 N1P 95.69(15) 32 . ?
O2I Rh01 Rh02 89.14(10) 32 32 ?
O2I Rh01 O2C 90.64(16) 32 32 ?
O2I Rh01 O4I 87.75(16) 32 33_545 ?
O2I Rh01 N1P 90.48(16) 32 . ?
O4C Rh01 Rh02 88.83(10) . 32 ?
O4C Rh01 O2C 89.08(15) . 32 ?
O4C Rh01 O2I 177.96(15) . 32 ?
O4C Rh01 O4I 92.33(16) . 33_545 ?
O4C Rh01 N1P 91.56(16) . . ?
O4I Rh01 Rh02 87.73(11) 33_545 32 ?
O4I Rh01 O2C 174.36(14) 33_545 32 ?
O4I Rh01 N1P 89.73(16) 33_545 . ?
N1P Rh01 Rh02 177.45(13) . 32 ?
O1I Rh02 Rh01 86.91(10) . 33_545 ?
O1I Rh02 O00D 94.8(2) . . ?
O3C Rh02 Rh01 87.41(10) 33_545 33_545 ?
O3C Rh02 O1I 174.32(14) 33_545 . ?
O3C Rh02 O00D 90.9(2) 33_545 . ?
O1C Rh02 Rh01 89.59(10) . 33_545 ?
O1C Rh02 O1I 91.03(16) . . ?
O1C Rh02 O3C 89.10(16) . 33_545 ?
O1C Rh02 O00D 89.16(19) . . ?
O3I Rh02 Rh01 87.77(11) 2_655 33_545 ?
O3I Rh02 O1I 87.88(18) 2_655 . ?
O3I Rh02 O3C 91.73(17) 2_655 33_545 ?
O3I Rh02 O1C 177.20(15) 2_655 . ?
O3I Rh02 O00D 93.5(2) 2_655 . ?
O00D Rh02 Rh01 177.90(17) . 33_545 ?
C1C O2C Rh01 119.0(3) . 33_545 ?
C1I O2I Rh01 119.2(4) . 33_545 ?
C8C O4C Rh01 119.5(4) . . ?
C1I O1I Rh02 120.1(4) . . ?
C8C O3C Rh02 118.9(4) . 32 ?
C1C O1C Rh02 118.4(3) . . ?
C8I O4I Rh01 118.1(4) . 32 ?
C8I O3I Rh02 120.6(4) . 3_665 ?
C1P N1P Rh01 122.6(4) . . ?
C1P N1P C5P 118.0(5) . . ?
C5P N1P Rh01 119.2(4) . . ?
O2C C1C C2C 117.7(5) . . ?
O1C C1C O2C 126.2(5) . . ?
O1C C1C C2C 116.0(5) . . ?
C7C C2C C1C 120.3(5) . . ?
C3C C2C C1C 121.4(5) . . ?
C3C C2C C7C 118.2(5) . . ?
O2I C1I O1I 124.5(6) . . ?
O2I C1I C2I 117.1(5) . . ?
O1I C1I C2I 118.3(5) . . ?
O4I C8I C6I 117.8(6) . . ?
O3I C8I O4I 125.7(6) . . ?
O3I C8I C6I 116.4(5) . . ?
O4C C8C O3C 125.3(6) . . ?
O4C C8C C9C 116.0(5) . . ?
O3C C8C C9C 118.7(5) . . ?
C2C C7C H7C 118.0 . . ?
C6C C7C C2C 123.9(6) . . ?
C6C C7C H7C 118.0 . . ?
C7C C6C C5C 114.6(6) . . ?
C7C C6C C15C 120.0(6) . . ?
C5C C6C C15C 125.3(6) . . ?
C7I C6I C8I 119.6(5) . . ?
C7I C6I C5I 119.6(6) . . ?
C5I C6I C8I 120.8(6) . . ?
C9C C14C H14C 120.3 . . ?
C9C C14C C13C 119.4(7) . . ?
C13C C14C H14C 120.3 . . ?
C6I C7I H7I 120.1 . . ?
C6I C7I C2I 119.9(6) . . ?
C2I C7I H7I 120.1 . . ?
C14C C9C C8C 119.2(6) . . ?
C14C C9C C10C 119.3(7) . . ?
C10C C9C C8C 121.2(6) . . ?
C6C C5C H5C 118.1 . . ?
C4C C5C C6C 123.7(6) . . ?
C4C C5C H5C 118.1 . . ?
C1P C2P H2P 118.5 . . ?
C3P C2P H2P 118.5 . . ?
C3P C2P C1P 123.0(7) . . ?
C7I C2I C1I 120.8(5) . . ?
C7I C2I C3I 120.2(6) . . ?
C3I C2I C1I 119.0(6) . . ?
C2C C3C H3C 120.2 . . ?
C2C C3C C4C 119.6(6) . . ?
C4C C3C H3C 120.2 . . ?
N1P C1P C2P 119.7(6) . . ?
N1P C1P H1P 120.2 . . ?
C2P C1P H1P 120.2 . . ?
C4I O5I C9I 122.9(8) . . ?
C2P C3P C4P 117.3(6) . . ?
C2P C3P C6P 123.5(8) . . ?
C4P C3P C6P 119.2(8) . . ?
C14C C13C C16C 120.1(7) . . ?
C12C C13C C14C 117.7(7) . . ?
C12C C13C C16C 122.1(7) . . ?
C2I C3I H3I 120.0 . . ?
C4I C3I C2I 120.0(7) . . ?
C4I C3I H3I 120.0 . . ?
C6C C15C H15C 116.9 . . ?
C16C C15C C6C 126.2(7) . . ?
C16C C15C H15C 116.9 . . ?
C6I C5I H5I 120.7 . . ?
C4I C5I C6I 118.6(7) . . ?
C4I C5I H5I 120.7 . . ?
C5C C4C C3C 119.7(6) . . ?
C5C C4C H4C 120.1 . . ?
C3C C4C H4C 120.1 . . ?
N1P C5P H5P 118.6 . . ?
C4P C5P N1P 122.8(7) . . ?
C4P C5P H5P 118.6 . . ?
C13C C16C H16C 116.7 . . ?
C15C C16C C13C 126.7(7) . . ?
C15C C16C H16C 116.7 . . ?
C9C C10C H10C 119.4 . . ?
C11C C10C C9C 121.2(8) . . ?
C11C C10C H10C 119.4 . . ?
C3P C4P H4P 120.4 . . ?
C5P C4P C3P 119.1(7) . . ?
C5P C4P H4P 120.4 . . ?
O5I C4I C5I 121.4(8) . . ?
C3I C4I O5I 116.9(7) . . ?
C3I C4I C5I 121.6(7) . . ?
O2P C6P C3P 119.5(9) . . ?
O2P C6P O1P 122.7(9) . . ?
O1P C6P C3P 117.8(9) . . ?
C13C C12C H12C 118.7 . . ?
C11C C12C C13C 122.6(8) . . ?
C11C C12C H12C 118.7 . . ?
C10C C11C H11C 120.1 . . ?
C12C C11C C10C 119.8(8) . . ?
C12C C11C H11C 120.1 . . ?
H10A C10I H10B 108.9 . . ?
C9I C10I H10A 110.9 . . ?
C9I C10I H10B 110.9 . . ?
C11I C10I H10A 110.9 . . ?
C11I C10I H10B 110.9 . . ?
C11I C10I C9I 104.5(14) . . ?
O5I C9I C10I 102.8(11) . . ?
O5I C9I H9IA 111.2 . . ?
O5I C9I H9IB 111.2 . . ?
C10I C9I H9IA 111.2 . . ?
C10I C9I H9IB 111.2 . . ?
H9IA C9I H9IB 109.1 . . ?
C10I C11I H11A 110.8 . . ?
C10I C11I H11B 110.8 . . ?
C10I C11I C12I 104.6(16) . . ?
H11A C11I H11B 108.9 . . ?
C12I C11I H11A 110.8 . . ?
C12I C11I H11B 110.8 . . ?
H13A C13I H13B 109.7 . . ?
C12I C13I H13A 112.0 . . ?
C12I C13I H13B 112.0 . . ?
C12I C13I C14I 98.9(14) . . ?
C14I C13I H13A 112.0 . . ?
C14I C13I H13B 112.0 . . ?
C11I C12I H12A 111.3 . . ?
C11I C12I H12B 111.3 . . ?
C13I C12I C11I 102.5(14) . . ?
C13I C12I H12A 111.3 . . ?
C13I C12I H12B 111.3 . . ?
H12A C12I H12B 109.2 . . ?
C13I C14I H14A 109.5 . . ?
C13I C14I H14B 109.5 . . ?
C13I C14I H14D 109.5 . . ?
H14A C14I H14B 109.5 . . ?
H14A C14I H14D 109.5 . . ?
H14B C14I H14D 109.5 . . ?

loop_
_geom_bond_atom_site_label_1
_geom_bond_atom_site_label_2
_geom_bond_distance
_geom_bond_site_symmetry_2
_geom_bond_publ_flag
Rh01 Rh02 2.4029(5) 32 ?
Rh01 O2C 2.045(3) 32 ?
Rh01 O2I 2.026(4) 32 ?
Rh01 O4C 2.009(4) . ?
Rh01 O4I 2.044(4) 33_545 ?
Rh01 N1P 2.187(4) . ?
Rh02 O1I 2.041(4) . ?
Rh02 O3C 2.030(4) 33_545 ?
Rh02 O1C 2.021(4) . ?
Rh02 O3I 2.009(4) 2_655 ?
Rh02 O00D 2.333(5) . ?
O2C C1C 1.298(6) . ?
O2I C1I 1.262(6) . ?
O4C C8C 1.257(6) . ?
O1I C1I 1.295(7) . ?
O3C C8C 1.299(7) . ?
O1C C1C 1.253(6) . ?
O4I C8I 1.279(7) . ?
O3I C8I 1.244(7) . ?
N1P C1P 1.312(7) . ?
N1P C5P 1.360(8) . ?
C1C C2C 1.468(8) . ?
C2C C7C 1.386(7) . ?
C2C C3C 1.386(7) . ?
C1I C2I 1.486(8) . ?
C8I C6I 1.489(9) . ?
C8C C9C 1.507(9) . ?
C7C H7C 0.9500 . ?
C7C C6C 1.382(8) . ?
C6C C5C 1.403(9) . ?
C6C C15C 1.466(9) . ?
C6I C7I 1.364(8) . ?
C6I C5I 1.419(9) . ?
C14C H14C 0.9500 . ?
C14C C9C 1.378(8) . ?
C14C C13C 1.431(9) . ?
C7I H7I 0.9500 . ?
C7I C2I 1.381(8) . ?
C9C C10C 1.383(9) . ?
C5C H5C 0.9500 . ?
C5C C4C 1.343(10) . ?
C2P H2P 0.9500 . ?
C2P C1P 1.389(8) . ?
C2P C3P 1.310(9) . ?
C2I C3I 1.392(8) . ?
C3C H3C 0.9500 . ?
C3C C4C 1.392(9) . ?
C1P H1P 0.9500 . ?
O5I C4I 1.363(9) . ?
O5I C9I 1.403(13) . ?
C3P C4P 1.385(10) . ?
C3P C6P 1.441(10) . ?
C13C C16C 1.490(10) . ?
C13C C12C 1.381(10) . ?
C3I H3I 0.9500 . ?
C3I C4I 1.332(10) . ?
C15C H15C 0.9500 . ?
C15C C16C 1.309(9) . ?
C5I H5I 0.9500 . ?
C5I C4I 1.379(10) . ?
C4C H4C 0.9500 . ?
C5P H5P 0.9500 . ?
C5P C4P 1.342(10) . ?
C16C H16C 0.9500 . ?
C10C H10C 0.9500 . ?
C10C C11C 1.368(10) . ?
C4P H4P 0.9500 . ?
O2P C6P 1.222(11) . ?
O1P C6P 1.249(11) . ?
C12C H12C 0.9500 . ?
C12C C11C 1.333(11) . ?
C11C H11C 0.9500 . ?
C10I H10A 0.9900 . ?
C10I H10B 0.9900 . ?
C10I C9I 1.716(13) . ?
C10I C11I 1.689(19) . ?
C9I H9IA 0.9900 . ?
C9I H9IB 0.9900 . ?
C11I H11A 0.9900 . ?
C11I H11B 0.9900 . ?
C11I C12I 1.718(18) . ?
C13I H13A 0.9900 . ?
C13I H13B 0.9900 . ?
C13I C12I 1.708(18) . ?
C13I C14I 1.719(14) . ?
C12I H12A 0.9900 . ?
C12I H12B 0.9900 . ?
C14I H14A 0.9800 . ?
C14I H14B 0.9800 . ?
C14I H14D 0.9800 . ?

loop_
_geom_torsion_atom_site_label_1
_geom_torsion_atom_site_label_2
_geom_torsion_atom_site_label_3
_geom_torsion_atom_site_label_4
_geom_torsion
_geom_torsion_site_symmetry_1
_geom_torsion_site_symmetry_2
_geom_torsion_site_symmetry_3
_geom_torsion_site_symmetry_4
_geom_torsion_publ_flag
Rh01 O2C C1C O1C 0.9(7) 33_545 . . . ?
Rh01 O2C C1C C2C 177.5(4) 33_545 . . . ?
Rh01 O2I C1I O1I -3.5(8) 33_545 . . . ?
Rh01 O2I C1I C2I 172.9(4) 33_545 . . . ?
Rh01 O4C C8C O3C -1.8(8) . . . . ?
Rh01 O4C C8C C9C 179.3(4) . . . . ?
Rh01 O4I C8I O3I 1.7(9) 32 . . . ?
Rh01 O4I C8I C6I -174.9(4) 32 . . . ?
Rh01 N1P C1P C2P -177.5(5) . . . . ?
Rh01 N1P C5P C4P 173.8(7) . . . . ?
Rh02 O1I C1I O2I 2.3(9) . . . . ?
Rh02 O1I C1I C2I -174.1(4) . . . . ?
Rh02 O3C C8C O4C 2.7(8) 32 . . . ?
Rh02 O3C C8C C9C -178.5(4) 32 . . . ?
Rh02 O1C C1C O2C -1.7(7) . . . . ?
Rh02 O1C C1C C2C -178.4(4) . . . . ?
Rh02 O3I C8I O4I -3.3(10) 3_665 . . . ?
Rh02 O3I C8I C6I 173.3(4) 3_665 . . . ?
O2C C1C C2C C7C 177.3(5) . . . . ?
O2C C1C C2C C3C -0.8(8) . . . . ?
O2I C1I C2I C7I -178.0(6) . . . . ?
O2I C1I C2I C3I -0.4(9) . . . . ?
O4C C8C C9C C14C 169.9(6) . . . . ?
O4C C8C C9C C10C -3.9(10) . . . . ?
O1I C1I C2I C7I -1.4(9) . . . . ?
O1I C1I C2I C3I 176.3(6) . . . . ?
O3C C8C C9C C14C -9.0(9) . . . . ?
O3C C8C C9C C10C 177.1(7) . . . . ?
O1C C1C C2C C7C -5.8(8) . . . . ?
O1C C1C C2C C3C 176.2(6) . . . . ?
O4I C8I C6I C7I 172.6(6) . . . . ?
O4I C8I C6I C5I -6.8(10) . . . . ?
O3I C8I C6I C7I -4.3(10) . . . . ?
O3I C8I C6I C5I 176.3(7) . . . . ?
N1P C5P C4P C3P 2.4(14) . . . . ?
C1C C2C C7C C6C -178.2(6) . . . . ?
C1C C2C C3C C4C 179.2(6) . . . . ?
C2C C7C C6C C5C 1.3(10) . . . . ?
C2C C7C C6C C15C 178.0(6) . . . . ?
C2C C3C C4C C5C -3.4(12) . . . . ?
C1I C2I C3I C4I 179.7(7) . . . . ?
C8I C6I C7I C2I -177.3(6) . . . . ?
C8I C6I C5I C4I 178.2(7) . . . . ?
C8C C9C C10C C11C 176.2(8) . . . . ?
C7C C2C C3C C4C 1.1(10) . . . . ?
C7C C6C C5C C4C -3.7(12) . . . . ?
C7C C6C C15C C16C -169.3(8) . . . . ?
C6C C5C C4C C3C 4.9(13) . . . . ?
C6C C15C C16C C13C 173.7(8) . . . . ?
C6I C7I C2I C1I 177.4(6) . . . . ?
C6I C7I C2I C3I -0.2(10) . . . . ?
C6I C5I C4I O5I -179.2(8) . . . . ?
C6I C5I C4I C3I -1.8(14) . . . . ?
C14C C9C C10C C11C 2.4(13) . . . . ?
C14C C13C C16C C15C 15.7(14) . . . . ?
C14C C13C C12C C11C 1.9(17) . . . . ?
C7I C6I C5I C4I -1.2(12) . . . . ?
C7I C2I C3I C4I -2.7(12) . . . . ?
C9C C14C C13C C16C 174.3(7) . . . . ?
C9C C14C C13C C12C -0.9(12) . . . . ?
C9C C10C C11C C12C -1.5(17) . . . . ?
C5C C6C C15C C16C 7.0(13) . . . . ?
C2P C3P C4P C5P -0.2(14) . . . . ?
C2P C3P C6P O2P -177.6(11) . . . . ?
C2P C3P C6P O1P 0.7(17) . . . . ?
C2I C3I C4I O5I -178.8(8) . . . . ?
C2I C3I C4I C5I 3.7(14) . . . . ?
C3C C2C C7C C6C -0.1(10) . . . . ?
C1P N1P C5P C4P -0.5(12) . . . . ?
C1P C2P C3P C4P -3.7(13) . . . . ?
C1P C2P C3P C6P 174.4(8) . . . . ?
C3P C2P C1P N1P 5.7(11) . . . . ?
C13C C14C C9C C8C -175.1(6) . . . . ?
C13C C14C C9C C10C -1.2(11) . . . . ?
C13C C12C C11C C10C -0.7(19) . . . . ?
C15C C6C C5C C4C 179.8(8) . . . . ?
C5I C6I C7I C2I 2.1(10) . . . . ?
C5P N1P C1P C2P -3.4(10) . . . . ?
C16C C13C C12C C11C -173.2(10) . . . . ?
C4P C3P C6P O2P 0.5(17) . . . . ?
C4P C3P C6P O1P 178.8(10) . . . . ?
C4I O5I C9I C10I 171.5(12) . . . . ?
C6P C3P C4P C5P -178.5(9) . . . . ?
C12C C13C C16C C15C -169.4(9) . . . . ?
C10I C11I C12I C13I 157(2) . . . . ?
C9I O5I C4I C3I -173.5(12) . . . . ?
C9I O5I C4I C5I 4.1(18) . . . . ?
C9I C10I C11I C12I 165.4(16) . . . . ?
C11I C10I C9I O5I -140(2) . . . . ?
C14I C13I C12I C11I -142.9(19) . . . . ?

loop_
_smtbx_masks_void_nr
_smtbx_masks_void_average_x
_smtbx_masks_void_average_y
_smtbx_masks_void_average_z
_smtbx_masks_void_volume
_smtbx_masks_void_count_electrons
_smtbx_masks_void_content
1 -0.548 -0.945 -0.143 36871.9 8988.6 ?
